data_7123572
loop_
_publ_author_name
'Furuyama, Taniyuki'
'Ishii, Takashi'
'Ieda, Naoya'
'Maeda, Hajime'
'Segi, Masahito'
'Uchiyama, Masanobu'
'Nakagawa, Hidehiko'

_publ_section_title
;
 Cationic axial ligands on sulfur substituted silicon(iv) phthalocyanines:
 improved hydrophilicity and exceptionally red-shifted absorption into the
 NIR region
;
_journal_name_full 'Chemical Communications'
_journal_paper_doi 10.1039/C9CC03022K
_journal_year 2019
_chemical_formula_moiety 'C82 H54 N8 O2 S8 Si'
_chemical_formula_sum 'C82 H54 N8 O2 S8 Si'
_chemical_formula_weight 1467.90
_chemical_name_common alpha-(PhS)8PcSi(OMe)2
_chemical_name_systematic 'alpha-(phenylthio)8phthalocyaninatosilicon dimethoxide'
_chemical_properties_physical Light-sensitive
_space_group_crystal_system monoclinic
_space_group_IT_number 14
_space_group_name_Hall '-P 2yn'
_space_group_name_H-M_alt 'P 1 21/n 1'
_symmetry_space_group_name_Hall '-P 2yn'
_symmetry_space_group_name_H-M 'P 1 21/n 1'
_atom_sites_solution_hydrogens geom
_audit_creation_method SHELXL-2014/7
_audit_update_record
;
2019-03-25 deposited with the CCDC.    2019-05-29 downloaded from the CCDC.
;
_cell_angle_alpha 90
_cell_angle_beta 99.5940(10)
_cell_angle_gamma 90
_cell_formula_units_Z 2
_cell_length_a 12.3066(4)
_cell_length_b 17.3214(6)
_cell_length_c 15.9077(5)
_cell_measurement_reflns_used 9933
_cell_measurement_temperature 90(2)
_cell_measurement_theta_max 72.53
_cell_measurement_theta_min 4.45
_cell_volume 3343.58(19)
_computing_cell_refinement 'Bruker SAINT'
_computing_data_collection 'Bruker APEX2'
_computing_data_reduction 'Bruker SAINT'
_computing_molecular_graphics 'Yadokari-XG 2009 (Wakita, Nemoto et al., 2009)'
_computing_publication_material 'Yadokari-XG 2009 (Wakita, Nemoto et al., 2009)'
_computing_structure_refinement 'SHELXL-2014/7 (Sheldrick, 2014)'
_computing_structure_solution 'SHELXS-97 (Sheldrick 2008)'
_diffrn_ambient_temperature 90(2)
_diffrn_measured_fraction_theta_full 0.993
_diffrn_measured_fraction_theta_max 0.993
_diffrn_measurement_device_type 'Bruker APEX-II CCD'
_diffrn_measurement_method '\f and \w scans'
_diffrn_radiation_type CuK\a
_diffrn_radiation_wavelength 1.54178
_diffrn_reflns_av_R_equivalents 0.0303
_diffrn_reflns_av_unetI/netI 0.0304
_diffrn_reflns_Laue_measured_fraction_full 0.993
_diffrn_reflns_Laue_measured_fraction_max 0.993
_diffrn_reflns_limit_h_max 14
_diffrn_reflns_limit_h_min -14
_diffrn_reflns_limit_k_max 20
_diffrn_reflns_limit_k_min -20
_diffrn_reflns_limit_l_max 18
_diffrn_reflns_limit_l_min -18
_diffrn_reflns_number 22981
_diffrn_reflns_point_group_measured_fraction_full 0.993
_diffrn_reflns_point_group_measured_fraction_max 0.993
_diffrn_reflns_theta_full 66.500
_diffrn_reflns_theta_max 66.500
_diffrn_reflns_theta_min 4.218
_exptl_absorpt_coefficient_mu 3.118
_exptl_absorpt_correction_T_max 0.7536
_exptl_absorpt_correction_T_min 0.4605
_exptl_absorpt_correction_type multi-scan
_exptl_absorpt_process_details 'Sheldrick, G. M. (2008) SADABS. University of G\"ottingen, Germany.'
_exptl_crystal_colour purple
_exptl_crystal_density_diffrn 1.458
_exptl_crystal_description needle
_exptl_crystal_F_000 1520
_exptl_crystal_recrystallization_method 'Re-crystallisation from solvent: chloroform/methanol'
_exptl_crystal_size_max 0.400
_exptl_crystal_size_mid 0.100
_exptl_crystal_size_min 0.100
_refine_diff_density_max 1.170
_refine_diff_density_min -0.663
_refine_diff_density_rms 0.110
_refine_ls_extinction_method none
_refine_ls_goodness_of_fit_ref 1.080
_refine_ls_hydrogen_treatment constr
_refine_ls_matrix_type full
_refine_ls_number_parameters 458
_refine_ls_number_reflns 5856
_refine_ls_number_restraints 0
_refine_ls_restrained_S_all 1.080
_refine_ls_R_factor_all 0.0791
_refine_ls_R_factor_gt 0.0734
_refine_ls_shift/su_max 0.011
_refine_ls_shift/su_mean 0.000
_refine_ls_structure_factor_coef Fsqd
_refine_ls_weighting_details 'w=1/[\s^2^(Fo^2^)+(0.0910P)^2^+9.5625P] where P=(Fo^2^+2Fc^2^)/3'
_refine_ls_weighting_scheme calc
_refine_ls_wR_factor_gt 0.1884
_refine_ls_wR_factor_ref 0.1950
_reflns_Friedel_coverage 0.000
_reflns_number_gt 5321
_reflns_number_total 5856
_reflns_threshold_expression 'I > 2\s(I)'
_cod_data_source_file c9cc03022k2.cif
_cod_data_source_block test_a
_cod_database_code 7123572
_shelx_shelxl_version_number 2014/7
_shelx_space_group_comment
;
The symmetry employed for this shelxl refinement is uniquely defined
by the following loop, which should always be used as a source of
symmetry information in preference to the above space-group names.
They are only intended as comments.
;
_shelx_estimated_absorpt_t_min 0.369
_shelx_estimated_absorpt_t_max 0.746

loop_
_space_group_symop_operation_xyz
'x, y, z'
'-x+1/2, y+1/2, -z+1/2'
'-x, -y, -z'
'x-1/2, -y-1/2, z-1/2'

loop_
_atom_site_label
_atom_site_type_symbol
_atom_site_fract_x
_atom_site_fract_y
_atom_site_fract_z
_atom_site_U_iso_or_equiv
_atom_site_adp_type
_atom_site_occupancy
_atom_site_site_symmetry_order
_atom_site_calc_flag
_atom_site_refinement_flags_posn
_atom_site_refinement_flags_adp
_atom_site_refinement_flags_occupancy
Si1 Si 0.5000 1.0000 0.0000 0.02420(12) Uani 1 2 d S . P
O1 O 0.46500(8) 1.08585(6) -0.04788(6) 0.0304(3) Uani 1 1 d . . .
C1 C 0.3958(2) 1.10213(14) -0.12345(15) 0.0721(8) Uani 1 1 d . . .
H1 H 0.4213 1.0747 -0.1703 0.108 Uiso 1 1 calc R U .
H2 H 0.3961 1.1578 -0.1342 0.108 Uiso 1 1 calc R U .
H3 H 0.3207 1.0855 -0.1194 0.108 Uiso 1 1 calc R U .
N1 N 0.65260(10) 1.03087(7) 0.00984(7) 0.0285(3) Uani 1 1 d . . .
C2 C 0.72023(11) 1.01824(9) -0.04996(9) 0.0295(4) Uani 1 1 d . . .
C3 C 0.82252(12) 1.06087(9) -0.02628(9) 0.0330(4) Uani 1 1 d . . .
C4 C 0.91376(14) 1.07239(10) -0.06871(10) 0.0396(4) Uani 1 1 d . . .
C5 C 0.99594(13) 1.12127(11) -0.02859(10) 0.0441(5) Uani 1 1 d . . .
H4 H 1.0613 1.1270 -0.0525 0.053 Uiso 1 1 calc R U .
C6 C 0.98639(14) 1.16172(11) 0.04445(11) 0.0440(5) Uani 1 1 d . . .
H5 H 1.0442 1.1956 0.0681 0.053 Uiso 1 1 calc R U .
C7 C 0.89419(13) 1.15446(10) 0.08486(9) 0.0378(4) Uani 1 1 d . . .
C8 C 0.81455(12) 1.09988(9) 0.04948(9) 0.0315(4) Uani 1 1 d . . .
C9 C 0.71003(11) 1.07730(8) 0.07241(8) 0.0269(3) Uani 1 1 d . . .
N2 N 0.67871(10) 1.09772(7) 0.14533(7) 0.0301(3) Uani 1 1 d . . .
N3 N 0.49249(10) 1.04908(7) 0.10734(7) 0.0277(3) Uani 1 1 d . . .
C10 C 0.57858(11) 1.08312(8) 0.16093(8) 0.0248(3) Uani 1 1 d . . .
C11 C 0.54113(12) 1.10872(8) 0.23855(8) 0.0263(3) Uani 1 1 d . . .
C12 C 0.59883(12) 1.13801(8) 0.31578(9) 0.0310(4) Uani 1 1 d . . .
C13 C 0.53401(13) 1.15976(9) 0.37585(9) 0.0331(4) Uani 1 1 d . . .
H6 H 0.5691 1.1787 0.4296 0.040 Uiso 1 1 calc R U .
C14 C 0.41953(13) 1.15460(9) 0.35947(9) 0.0334(4) Uani 1 1 d . . .
H7 H 0.3792 1.1732 0.4013 0.040 Uiso 1 1 calc R U .
C15 C 0.36282(12) 1.12412(9) 0.28611(10) 0.0317(4) Uani 1 1 d . . .
C16 C 0.42709(12) 1.09717(8) 0.22529(8) 0.0274(3) Uani 1 1 d . . .
C17 C 0.39993(11) 1.05558(8) 0.14522(8) 0.0259(3) Uani 1 1 d . . .
N4 N 0.30120(10) 1.02543(7) 0.11880(7) 0.0320(3) Uani 1 1 d . . .
S1 S 0.91523(3) 1.02445(3) -0.16574(3) 0.05305(12) Uani 1 1 d . . .
C18 C 1.02265(12) 1.06978(10) -0.20856(9) 0.0370(4) Uani 1 1 d . . .
C19 C 1.02470(16) 1.14930(11) -0.22365(12) 0.0484(5) Uani 1 1 d . . .
H8 H 0.9727 1.1823 -0.2039 0.058 Uiso 1 1 calc R U .
C20 C 1.10192(19) 1.17908(11) -0.26691(12) 0.0568(6) Uani 1 1 d . . .
H9 H 1.1039 1.2331 -0.2771 0.068 Uiso 1 1 calc R U .
C21 C 1.17599(17) 1.13176(13) -0.29551(13) 0.0597(6) Uani 1 1 d . . .
H10 H 1.2304 1.1534 -0.3244 0.072 Uiso 1 1 calc R U .
C22 C 1.17377(15) 1.05437(13) -0.28362(13) 0.0553(5) Uani 1 1 d . . .
H11 H 1.2245 1.0221 -0.3060 0.066 Uiso 1 1 calc R U .
C23 C 1.09747(14) 1.02221(11) -0.23879(11) 0.0441(5) Uani 1 1 d . . .
H12 H 1.0967 0.9681 -0.2290 0.053 Uiso 1 1 calc R U .
S2 S 0.87827(4) 1.21023(2) 0.17433(2) 0.04400(11) Uani 1 1 d . . .
C26 C 0.9351(2) 1.41749(14) 0.07102(14) 0.0759(8) Uani 1 1 d . . .
H14 H 0.9014 1.4495 0.0256 0.091 Uiso 1 1 calc R U .
C27 C 1.0256(2) 1.44205(13) 0.12458(15) 0.0815(7) Uani 1 1 d . . .
H15 H 1.0540 1.4919 0.1160 0.098 Uiso 1 1 calc R U .
C24 C 0.94271(14) 1.29821(10) 0.15104(10) 0.0415(4) Uani 1 1 d . . .
C25 C 0.89249(18) 1.34564(13) 0.08301(12) 0.0575(6) Uani 1 1 d . . .
H28 H 0.8292 1.3278 0.0455 0.069 Uiso 1 1 calc R U .
C28 C 1.0770(3) 1.39886(15) 0.1893(2) 0.0917(9) Uani 1 1 d . . .
H16 H 1.1419 1.4171 0.2244 0.110 Uiso 1 1 calc R U .
C29 C 1.0322(2) 1.32483(14) 0.20457(16) 0.0706(7) Uani 1 1 d . . .
H17 H 1.0649 1.2946 0.2519 0.085 Uiso 1 1 calc R U .
S3 S 0.74402(3) 1.14527(3) 0.33351(2) 0.03755(10) Uani 1 1 d . . .
C30 C 0.76878(13) 1.17135(11) 0.44379(10) 0.0413(4) Uani 1 1 d . . .
C31 C 0.79148(17) 1.11468(13) 0.50539(12) 0.0535(6) Uani 1 1 d . . .
H18 H 0.7923 1.0617 0.4902 0.064 Uiso 1 1 calc R U .
C32 C 0.8131(2) 1.13752(17) 0.59012(14) 0.0786(8) Uani 1 1 d . . .
H19 H 0.8314 1.0999 0.6336 0.094 Uiso 1 1 calc R U .
C33 C 0.8082(2) 1.21456(17) 0.61195(14) 0.0813(8) Uani 1 1 d . . .
H20 H 0.8227 1.2293 0.6703 0.098 Uiso 1 1 calc R U .
C34 C 0.78343(18) 1.26815(14) 0.55216(14) 0.0694(6) Uani 1 1 d . . .
H21 H 0.7782 1.3207 0.5682 0.083 Uiso 1 1 calc R U .
C35 C 0.76491(17) 1.24798(12) 0.46588(13) 0.0577(6) Uani 1 1 d . . .
H22 H 0.7499 1.2866 0.4231 0.069 Uiso 1 1 calc R U .
S4 S 0.21889(3) 1.11736(3) 0.26244(3) 0.04745(12) Uani 1 1 d . . .
C36 C 0.17479(13) 1.15280(10) 0.35553(10) 0.0389(4) Uani 1 1 d . . .
C37 C 0.18028(18) 1.22997(12) 0.37799(15) 0.0647(7) Uani 1 1 d . . .
H23 H 0.2185 1.2651 0.3475 0.078 Uiso 1 1 calc R U .
C38 C 0.1310(2) 1.25650(16) 0.44402(16) 0.1084(8) Uani 1 1 d . . .
H24 H 0.1359 1.3098 0.4581 0.130 Uiso 1 1 calc R U .
C39 C 0.0786(2) 1.2110(2) 0.48729(16) 0.1401(12) Uani 1 1 d . . .
H25 H 0.0429 1.2312 0.5311 0.168 Uiso 1 1 calc R U .
C40 C 0.0739(2) 1.1289(3) 0.46906(16) 0.1170(14) Uani 1 1 d . . .
H26 H 0.0382 1.0946 0.5022 0.140 Uiso 1 1 calc R U .
C41 C 0.12270(17) 1.10159(15) 0.40235(14) 0.0630(6) Uani 1 1 d . . .
H27 H 0.1203 1.0481 0.3889 0.076 Uiso 1 1 calc R U .

loop_
_atom_site_aniso_label
_atom_site_aniso_U_11
_atom_site_aniso_U_22
_atom_site_aniso_U_33
_atom_site_aniso_U_23
_atom_site_aniso_U_13
_atom_site_aniso_U_12
Si1 0.0293(2) 0.0289(2) 0.0170(2) -0.00657(19) 0.01155(17) -0.0091(2)
O1 0.0392(5) 0.0321(5) 0.0209(4) -0.0015(4) 0.0085(4) -0.0066(4)
C1 0.1010(17) 0.0538(11) 0.0594(12) -0.0069(10) 0.0073(12) 0.0056(12)
N1 0.0331(5) 0.0335(6) 0.0219(5) -0.0069(5) 0.0135(4) -0.0082(5)
C2 0.0307(6) 0.0362(7) 0.0249(6) -0.0073(6) 0.0138(5) -0.0062(6)
C3 0.0309(7) 0.0432(8) 0.0277(6) -0.0103(6) 0.0129(5) -0.0104(6)
C4 0.0404(8) 0.0491(9) 0.0313(7) -0.0151(6) 0.0120(6) -0.0091(7)
C5 0.0319(7) 0.0650(10) 0.0400(7) -0.0190(7) 0.0192(6) -0.0141(7)
C6 0.0392(8) 0.0583(9) 0.0365(8) -0.0133(7) 0.0122(6) -0.0208(7)
C7 0.0401(8) 0.0505(9) 0.0254(6) -0.0090(6) 0.0125(6) -0.0042(7)
C8 0.0317(7) 0.0402(7) 0.0255(6) -0.0069(6) 0.0128(5) -0.0096(6)
C9 0.0318(6) 0.0304(6) 0.0205(6) -0.0065(5) 0.0104(5) -0.0087(5)
N2 0.0354(6) 0.0345(6) 0.0236(5) -0.0049(5) 0.0141(4) -0.0083(5)
N3 0.0324(5) 0.0317(6) 0.0219(5) -0.0047(5) 0.0128(4) -0.0084(5)
C10 0.0328(6) 0.0261(6) 0.0171(5) -0.0044(5) 0.0089(5) -0.0073(5)
C11 0.0347(7) 0.0271(6) 0.0192(6) 0.0007(5) 0.0109(5) -0.0034(5)
C12 0.0354(7) 0.0296(7) 0.0314(7) -0.0064(6) 0.0151(5) -0.0049(6)
C13 0.0400(7) 0.0394(7) 0.0207(6) -0.0075(6) 0.0075(6) -0.0063(6)
C14 0.0459(7) 0.0314(7) 0.0281(6) -0.0046(6) 0.0218(5) 0.0009(6)
C15 0.0285(6) 0.0346(7) 0.0331(7) 0.0061(6) 0.0082(6) -0.0037(6)
C16 0.0361(7) 0.0291(6) 0.0192(6) -0.0041(5) 0.0111(5) -0.0035(6)
C17 0.0332(6) 0.0288(6) 0.0180(5) -0.0022(5) 0.0109(5) -0.0048(6)
N4 0.0349(6) 0.0383(6) 0.0249(5) -0.0098(5) 0.0110(5) -0.0065(5)
S1 0.04628(19) 0.0728(2) 0.04765(19) -0.03321(18) 0.02997(15) -0.02666(18)
C18 0.0333(7) 0.0506(8) 0.0303(7) -0.0141(6) 0.0151(5) -0.0100(7)
C19 0.0538(10) 0.0464(9) 0.0459(9) -0.0145(8) 0.0106(8) 0.0006(8)
C20 0.0894(14) 0.0395(9) 0.0428(9) -0.0064(8) 0.0145(9) -0.0148(9)
C21 0.0554(10) 0.0735(12) 0.0548(10) -0.0012(10) 0.0229(8) -0.0202(9)
C22 0.0478(8) 0.0634(11) 0.0628(10) -0.0010(9) 0.0328(7) 0.0043(8)
C23 0.0445(8) 0.0457(9) 0.0453(8) -0.0052(7) 0.0166(7) 0.0016(7)
S2 0.0553(2) 0.0513(2) 0.03073(16) -0.01491(16) 0.02262(14) -0.02292(17)
C26 0.1234(19) 0.0576(12) 0.0527(11) 0.0086(10) 0.0316(11) -0.0095(13)
C27 0.1369(17) 0.0469(10) 0.0735(12) -0.0175(9) 0.0550(11) -0.0342(11)
C24 0.0471(8) 0.0447(8) 0.0379(7) -0.0157(7) 0.0225(6) -0.0128(7)
C25 0.0695(11) 0.0704(12) 0.0358(8) 0.0066(9) 0.0185(8) -0.0128(10)
C28 0.1080(18) 0.0667(12) 0.0970(18) -0.0272(13) 0.0078(16) -0.0419(12)
C29 0.0704(13) 0.0674(13) 0.0687(13) -0.0066(11) -0.0036(12) -0.0177(11)
S3 0.03533(17) 0.0530(2) 0.02646(16) -0.00821(16) 0.01128(13) -0.00559(16)
C30 0.0341(7) 0.0557(9) 0.0346(7) -0.0164(7) 0.0069(6) -0.0083(7)
C31 0.0614(11) 0.0651(11) 0.0335(8) -0.0074(8) 0.0065(8) 0.0070(9)
C32 0.0930(16) 0.1075(18) 0.0317(9) -0.0056(11) -0.0006(11) 0.0197(15)
C33 0.0754(14) 0.1198(18) 0.0424(10) -0.0402(10) -0.0086(10) 0.0180(13)
C34 0.0540(11) 0.0793(12) 0.0723(11) -0.0482(9) 0.0028(10) -0.0042(10)
C35 0.0580(11) 0.0572(10) 0.0575(11) -0.0200(9) 0.0090(9) -0.0097(9)
S4 0.03555(18) 0.0753(3) 0.03434(17) -0.02533(17) 0.01409(14) -0.00992(19)
C36 0.0354(7) 0.0480(8) 0.0348(7) -0.0096(7) 0.0105(6) 0.0053(7)
C37 0.0599(11) 0.0522(10) 0.0770(13) -0.0225(10) -0.0033(11) 0.0156(9)
C38 0.0703(13) 0.1388(15) 0.1057(14) -0.0921(10) -0.0158(11) 0.0466(11)
C39 0.0556(12) 0.299(3) 0.0627(11) -0.0886(14) 0.0000(10) 0.0566(15)
C40 0.0575(12) 0.247(4) 0.0537(11) 0.0321(18) 0.0318(9) 0.0125(19)
C41 0.0500(10) 0.0872(14) 0.0557(10) 0.0124(11) 0.0204(8) 0.0038(10)

loop_
_atom_type_symbol
_atom_type_description
_atom_type_scat_dispersion_real
_atom_type_scat_dispersion_imag
_atom_type_scat_source
C C 0.0181 0.0091 'International Tables Vol C Tables 4.2.6.8 and 6.1.1.4'
H H 0.0000 0.0000 'International Tables Vol C Tables 4.2.6.8 and 6.1.1.4'
N N 0.0311 0.0180 'International Tables Vol C Tables 4.2.6.8 and 6.1.1.4'
O O 0.0492 0.0322 'International Tables Vol C Tables 4.2.6.8 and 6.1.1.4'
Si Si 0.2541 0.3302 'International Tables Vol C Tables 4.2.6.8 and 6.1.1.4'
S S 0.3331 0.5567 'International Tables Vol C Tables 4.2.6.8 and 6.1.1.4'

loop_
_geom_angle_atom_site_label_1
_geom_angle_atom_site_label_2
_geom_angle_atom_site_label_3
_geom_angle
_geom_angle_site_symmetry_1
_geom_angle_site_symmetry_3
O1 Si1 O1 180.0 . 3_675
O1 Si1 N3 87.99(5) . .
O1 Si1 N3 92.01(5) 3_675 .
O1 Si1 N3 92.01(5) . 3_675
O1 Si1 N3 87.99(5) 3_675 3_675
N3 Si1 N3 180.00(7) . 3_675
O1 Si1 N1 87.96(5) . .
O1 Si1 N1 92.04(5) 3_675 .
N3 Si1 N1 89.75(5) . .
N3 Si1 N1 90.25(5) 3_675 .
O1 Si1 N1 92.04(5) . 3_675
O1 Si1 N1 87.96(5) 3_675 3_675
N3 Si1 N1 90.25(5) . 3_675
N3 Si1 N1 89.75(5) 3_675 3_675
N1 Si1 N1 180.0 . 3_675
C1 O1 Si1 130.11(12) . .
C9 N1 C2 107.10(12) . .
C9 N1 Si1 126.41(10) . .
C2 N1 Si1 126.07(9) . .
N4 C2 N1 126.98(13) 3_675 .
N4 C2 C3 123.38(14) 3_675 .
N1 C2 C3 109.64(12) . .
C8 C3 C4 121.13(14) . .
C8 C3 C2 106.64(13) . .
C4 C3 C2 131.96(14) . .
C5 C4 C3 116.15(15) . .
C5 C4 S1 125.35(14) . .
C3 C4 S1 118.50(12) . .
C6 C5 C4 122.61(16) . .
C5 C6 C7 122.07(15) . .
C6 C7 C8 116.08(15) . .
C6 C7 S2 122.05(13) . .
C8 C7 S2 121.86(13) . .
C3 C8 C7 121.59(14) . .
C3 C8 C9 106.21(12) . .
C7 C8 C9 131.93(14) . .
N2 C9 N1 126.61(13) . .
N2 C9 C8 123.14(12) . .
N1 C9 C8 110.22(12) . .
C10 N2 C9 121.86(12) . .
C10 N3 C17 107.51(11) . .
C10 N3 Si1 126.37(10) . .
C17 N3 Si1 126.11(9) . .
N2 C10 N3 127.68(12) . .
N2 C10 C11 122.51(12) . .
N3 C10 C11 109.61(12) . .
C16 C11 C12 122.07(13) . .
C16 C11 C10 106.25(11) . .
C12 C11 C10 131.66(13) . .
C13 C12 C11 115.63(13) . .
C13 C12 S3 123.38(11) . .
C11 C12 S3 120.99(12) . .
C14 C13 C12 122.07(13) . .
C15 C14 C13 122.90(15) . .
C14 C15 C16 116.42(13) . .
C14 C15 S4 124.41(13) . .
C16 C15 S4 119.16(11) . .
C11 C16 C15 120.46(12) . .
C11 C16 C17 106.36(12) . .
C15 C16 C17 133.18(13) . .
N4 C17 N3 127.57(12) . .
N4 C17 C16 122.57(13) . .
N3 C17 C16 109.72(12) . .
C2 N4 C17 122.31(13) 3_675 .
C4 S1 C18 104.27(8) . .
C23 C18 C19 119.72(16) . .
C23 C18 S1 116.99(13) . .
C19 C18 S1 122.63(14) . .
C20 C19 C18 119.53(18) . .
C21 C20 C19 120.21(19) . .
C22 C21 C20 121.3(2) . .
C21 C22 C23 120.02(19) . .
C18 C23 C22 119.17(17) . .
C7 S2 C24 100.82(8) . .
C27 C26 C25 119.3(2) . .
C28 C27 C26 122.7(2) . .
C29 C24 C25 119.22(18) . .
C29 C24 S2 120.16(15) . .
C25 C24 S2 120.11(14) . .
C26 C25 C24 120.18(19) . .
C27 C28 C29 118.9(2) . .
C24 C29 C28 119.6(2) . .
C12 S3 C30 100.20(7) . .
C35 C30 C31 121.04(17) . .
C35 C30 S3 119.13(14) . .
C31 C30 S3 119.83(14) . .
C30 C31 C32 118.0(2) . .
C33 C32 C31 120.7(2) . .
C34 C33 C32 120.6(2) . .
C33 C34 C35 120.6(2) . .
C30 C35 C34 119.01(19) . .
C15 S4 C36 103.71(7) . .
C37 C36 C41 119.23(19) . .
C37 C36 S4 122.89(16) . .
C41 C36 S4 117.55(15) . .
C38 C37 C36 120.7(2) . .
C39 C38 C37 121.8(3) . .
C38 C39 C40 119.9(3) . .
C41 C40 C39 118.7(3) . .
C36 C41 C40 119.5(3) . .

loop_
_geom_bond_atom_site_label_1
_geom_bond_atom_site_label_2
_geom_bond_distance
_geom_bond_site_symmetry_2
Si1 O1 1.6935(10) .
Si1 O1 1.6935(10) 3_675
Si1 N3 1.9234(11) .
Si1 N3 1.9235(11) 3_675
Si1 N1 1.9337(12) .
Si1 N1 1.9338(12) 3_675
O1 C1 1.382(3) .
N1 C9 1.3793(17) .
N1 C2 1.3817(19) .
C2 N4 1.3209(18) 3_675
C2 C3 1.454(2) .
C3 C8 1.399(2) .
C3 C4 1.417(2) .
C4 C5 1.390(2) .
C4 S1 1.7554(17) .
C5 C6 1.379(2) .
C6 C7 1.400(2) .
C7 C8 1.410(2) .
C7 S2 1.7579(16) .
C8 C9 1.448(2) .
C9 N2 1.3299(19) .
N2 C10 1.3213(19) .
N3 C10 1.3769(17) .
N3 C17 1.3792(19) .
C10 C11 1.4573(19) .
C11 C16 1.398(2) .
C11 C12 1.4071(19) .
C12 C13 1.395(2) .
C12 S3 1.7664(15) .
C13 C14 1.392(2) .
C14 C15 1.362(2) .
C15 C16 1.426(2) .
C15 S4 1.7524(15) .
C16 C17 1.4530(18) .
C17 N4 1.3250(18) .
N4 C2 1.3209(18) 3_675
S1 C18 1.7687(17) .
C18 C23 1.380(2) .
C18 C19 1.399(3) .
C19 C20 1.364(3) .
C20 C21 1.359(3) .
C21 C22 1.355(3) .
C22 C23 1.387(3) .
S2 C24 1.7851(18) .
C26 C27 1.353(4) .
C26 C25 1.376(3) .
C27 C28 1.343(4) .
C24 C29 1.356(3) .
C24 C25 1.416(3) .
C28 C29 1.432(4) .
S3 C30 1.7878(17) .
C30 C35 1.376(3) .
C30 C31 1.382(3) .
C31 C32 1.387(3) .
C32 C33 1.383(4) .
C33 C34 1.328(3) .
C34 C35 1.398(3) .
S4 C36 1.7697(17) .
C36 C37 1.382(3) .
C36 C41 1.383(3) .
C37 C38 1.376(4) .
C38 C39 1.288(5) .
C39 C40 1.450(6) .
C40 C41 1.387(4) .

loop_
_geom_torsion_atom_site_label_1
_geom_torsion_atom_site_label_2
_geom_torsion_atom_site_label_3
_geom_torsion_atom_site_label_4
_geom_torsion
_geom_torsion_site_symmetry_1
_geom_torsion_site_symmetry_4
N3 Si1 O1 C1 -140.63(19) . .
N3 Si1 O1 C1 39.37(19) 3_675 .
N1 Si1 O1 C1 129.55(19) . .
N1 Si1 O1 C1 -50.45(19) 3_675 .
C9 N1 C2 N4 177.39(14) . 3_675
Si1 N1 C2 N4 -9.6(2) . 3_675
C9 N1 C2 C3 -2.47(16) . .
Si1 N1 C2 C3 170.49(10) . .
N4 C2 C3 C8 179.93(14) 3_675 .
N1 C2 C3 C8 -0.20(17) . .
N4 C2 C3 C4 6.0(3) 3_675 .
N1 C2 C3 C4 -174.14(16) . .
C8 C3 C4 C5 3.0(2) . .
C2 C3 C4 C5 176.20(16) . .
C8 C3 C4 S1 -177.41(12) . .
C2 C3 C4 S1 -4.2(2) . .
C3 C4 C5 C6 -5.3(3) . .
S1 C4 C5 C6 175.12(14) . .
C4 C5 C6 C7 2.0(3) . .
C5 C6 C7 C8 3.7(2) . .
C5 C6 C7 S2 -176.18(14) . .
C4 C3 C8 C7 2.7(2) . .
C2 C3 C8 C7 -172.09(14) . .
C4 C3 C8 C9 177.39(14) . .
C2 C3 C8 C9 2.66(16) . .
C6 C7 C8 C3 -5.9(2) . .
S2 C7 C8 C3 173.94(12) . .
C6 C7 C8 C9 -179.10(16) . .
S2 C7 C8 C9 0.7(2) . .
C2 N1 C9 N2 -173.77(14) . .
Si1 N1 C9 N2 13.3(2) . .
C2 N1 C9 C8 4.20(16) . .
Si1 N1 C9 C8 -168.73(10) . .
C3 C8 C9 N2 173.72(13) . .
C7 C8 C9 N2 -12.3(3) . .
C3 C8 C9 N1 -4.34(16) . .
C7 C8 C9 N1 169.64(16) . .
N1 C9 N2 C10 -9.3(2) . .
C8 C9 N2 C10 172.92(13) . .
C9 N2 C10 N3 -2.5(2) . .
C9 N2 C10 C11 -176.66(13) . .
C17 N3 C10 N2 -171.50(14) . .
Si1 N3 C10 N2 9.3(2) . .
C17 N3 C10 C11 3.26(15) . .
Si1 N3 C10 C11 -175.90(9) . .
N2 C10 C11 C16 168.24(13) . .
N3 C10 C11 C16 -6.86(15) . .
N2 C10 C11 C12 -13.4(2) . .
N3 C10 C11 C12 171.53(14) . .
C16 C11 C12 C13 -4.3(2) . .
C10 C11 C12 C13 177.52(14) . .
C16 C11 C12 S3 175.27(11) . .
C10 C11 C12 S3 -2.9(2) . .
C11 C12 C13 C14 -1.6(2) . .
S3 C12 C13 C14 178.87(12) . .
C12 C13 C14 C15 3.8(2) . .
C13 C14 C15 C16 -0.1(2) . .
C13 C14 C15 S4 -179.35(12) . .
C12 C11 C16 C15 8.1(2) . .
C10 C11 C16 C15 -173.30(13) . .
C12 C11 C16 C17 -171.17(13) . .
C10 C11 C16 C17 7.41(15) . .
C14 C15 C16 C11 -5.7(2) . .
S4 C15 C16 C11 173.62(11) . .
C14 C15 C16 C17 173.38(15) . .
S4 C15 C16 C17 -7.3(2) . .
C10 N3 C17 N4 -174.26(14) . .
Si1 N3 C17 N4 4.9(2) . .
C10 N3 C17 C16 1.48(15) . .
Si1 N3 C17 C16 -179.35(9) . .
C11 C16 C17 N4 170.23(13) . .
C15 C16 C17 N4 -8.9(2) . .
C11 C16 C17 N3 -5.77(15) . .
C15 C16 C17 N3 175.07(15) . .
N3 C17 N4 C2 1.5(2) . 3_675
C16 C17 N4 C2 -173.70(13) . 3_675
C5 C4 S1 C18 -13.21(18) . .
C3 C4 S1 C18 167.23(13) . .
C4 S1 C18 C23 132.38(13) . .
C4 S1 C18 C19 -56.99(15) . .
C23 C18 C19 C20 -1.1(2) . .
S1 C18 C19 C20 -171.46(14) . .
C18 C19 C20 C21 0.3(3) . .
C19 C20 C21 C22 1.4(3) . .
C20 C21 C22 C23 -2.4(3) . .
C19 C18 C23 C22 0.1(2) . .
S1 C18 C23 C22 171.05(13) . .
C21 C22 C23 C18 1.6(3) . .
C6 C7 S2 C24 33.55(16) . .
C8 C7 S2 C24 -146.28(14) . .
C25 C26 C27 C28 0.5(4) . .
C7 S2 C24 C29 -119.08(18) . .
C7 S2 C24 C25 69.27(17) . .
C27 C26 C25 C24 0.3(4) . .
C29 C24 C25 C26 0.8(3) . .
S2 C24 C25 C26 172.52(18) . .
C26 C27 C28 C29 -2.4(5) . .
C25 C24 C29 C28 -2.6(4) . .
S2 C24 C29 C28 -174.3(2) . .
C27 C28 C29 C24 3.4(4) . .
C13 C12 S3 C30 7.65(15) . .
C11 C12 S3 C30 -171.90(13) . .
C12 S3 C30 C35 -86.41(16) . .
C12 S3 C30 C31 93.63(16) . .
C35 C30 C31 C32 -1.6(3) . .
S3 C30 C31 C32 178.33(18) . .
C30 C31 C32 C33 2.2(4) . .
C31 C32 C33 C34 -0.4(4) . .
C32 C33 C34 C35 -1.8(4) . .
C31 C30 C35 C34 -0.5(3) . .
S3 C30 C35 C34 179.49(16) . .
C33 C34 C35 C30 2.3(3) . .
C14 C15 S4 C36 -3.18(16) . .
C16 C15 S4 C36 177.58(12) . .
C15 S4 C36 C37 71.93(16) . .
C15 S4 C36 C41 -114.72(14) . .
C41 C36 C37 C38 -2.5(3) . .
S4 C36 C37 C38 170.75(17) . .
C36 C37 C38 C39 0.1(4) . .
C37 C38 C39 C40 2.5(4) . .
C38 C39 C40 C41 -2.7(4) . .
C37 C36 C41 C40 2.1(3) . .
S4 C36 C41 C40 -171.51(16) . .
C39 C40 C41 C36 0.4(3) . .
